data_2242280
loop_
_publ_author_name
'Jeevaraj, Muthaiah'
'Sivajeyanthi, Palaniyappan'
'Edison, Bellarmin'
'Thanigaimani, Kaliyaperumal'
'Balasubramani, Kasthuri'
'Razak, Ibrahim Abdul'

_publ_section_title
;
 Crystal structure and Hirshfeld surface analysis of
 2-amino-4-methoxy-6-methylpyrimidinium 2-hydroxybenzoate
;
_journal_coeditor_code HB7693
_journal_issue 9
_journal_name_full 'Acta Crystallographica Section E'
_journal_page_first 1305
_journal_page_last 1307
_journal_paper_doi 10.1107/S2056989017011252
_journal_volume 73
_journal_year 2017
_chemical_formula_iupac 'C6 H10 N3 O +, C7 H5 O3 -'
_chemical_formula_moiety 'C6 H10 N3 O +, C7 H5 O3 -'
_chemical_formula_sum 'C13 H15 N3 O4'
_chemical_formula_weight 277.28
_chemical_name_systematic
;
2-Amino-4-methoxy-6-methylpyrimidinium 2-hydroxybenzoate
;
_space_group_IT_number 14
_symmetry_cell_setting monoclinic
_symmetry_space_group_name_Hall '-P 2ybc'
_symmetry_space_group_name_H-M 'P 1 21/c 1'
_atom_sites_solution_hydrogens geom
_atom_sites_solution_primary direct
_atom_sites_solution_secondary difmap
_audit_creation_method SHELXL-97
_cell_angle_alpha 90.00
_cell_angle_beta 128.252(6)
_cell_angle_gamma 90.00
_cell_formula_units_Z 4
_cell_length_a 9.4291(12)
_cell_length_b 15.0620(19)
_cell_length_c 12.1595(11)
_cell_measurement_reflns_used 4033
_cell_measurement_temperature 296(2)
_cell_measurement_theta_max 27.5
_cell_measurement_theta_min 2.5
_cell_volume 1356.1(3)
_computing_cell_refinement
;
SAINT (Bruker, 2004)
;
_computing_data_collection
;
APEX2 (Bruker, 2004)
;
_computing_data_reduction
;
SAINT (Bruker, 2004)
;
_computing_molecular_graphics
;
SHELXTL (Sheldrick, 2008)
;
_computing_publication_material
;
SHELXTL (Sheldrick, 2008) and PLATON (Spek, 2009)
;
_computing_structure_refinement
;
SHELXTL (Sheldrick, 2008)
;
_computing_structure_solution
;
SHELXTL (Sheldrick, 2008)
;
_diffrn_ambient_temperature 296(2)
_diffrn_measured_fraction_theta_full 0.995
_diffrn_measured_fraction_theta_max 0.995
_diffrn_measurement_device_type 'Bruker KappaCCD APEXII'
_diffrn_measurement_method '\w and \f scans'
_diffrn_radiation_monochromator graphite
_diffrn_radiation_source 'fine-focus sealed tube'
_diffrn_radiation_type MoK\a
_diffrn_radiation_wavelength 0.71073
_diffrn_reflns_av_R_equivalents 0.0418
_diffrn_reflns_av_sigmaI/netI 0.0259
_diffrn_reflns_limit_h_max 13
_diffrn_reflns_limit_h_min -13
_diffrn_reflns_limit_k_max 21
_diffrn_reflns_limit_k_min -21
_diffrn_reflns_limit_l_max 17
_diffrn_reflns_limit_l_min -17
_diffrn_reflns_number 33325
_diffrn_reflns_theta_full 30.20
_diffrn_reflns_theta_max 30.20
_diffrn_reflns_theta_min 2.53
_exptl_absorpt_coefficient_mu 0.103
_exptl_absorpt_correction_T_max 0.9839
_exptl_absorpt_correction_T_min 0.9604
_exptl_absorpt_correction_type multi-scan
_exptl_absorpt_process_details
;
(SADABS; Bruker, 2004)
;
_exptl_crystal_colour colourless
_exptl_crystal_density_diffrn 1.358
_exptl_crystal_density_method 'not measured'
_exptl_crystal_description block
_exptl_crystal_F_000 584
_exptl_crystal_size_max 0.55
_exptl_crystal_size_mid 0.33
_exptl_crystal_size_min 0.16
_refine_diff_density_max 0.207
_refine_diff_density_min -0.188
_refine_ls_extinction_method none
_refine_ls_goodness_of_fit_ref 1.024
_refine_ls_hydrogen_treatment mixed
_refine_ls_matrix_type full
_refine_ls_number_parameters 183
_refine_ls_number_reflns 4033
_refine_ls_number_restraints 0
_refine_ls_restrained_S_all 1.024
_refine_ls_R_factor_all 0.1027
_refine_ls_R_factor_gt 0.0557
_refine_ls_shift/su_max 0.000
_refine_ls_shift/su_mean 0.000
_refine_ls_structure_factor_coef Fsqd
_refine_ls_weighting_details 'calc w=1/[\s^2^(Fo^2^)+(0.0587P)^2^+0.4004P] where P=(Fo^2^+2Fc^2^)/3'
_refine_ls_weighting_scheme calc
_refine_ls_wR_factor_gt 0.1359
_refine_ls_wR_factor_ref 0.1639
_reflns_number_gt 2373
_reflns_number_total 4033
_reflns_threshold_expression I>2\s(I)
_cod_data_source_file hb7693sup1.cif
_cod_data_source_block I
_cod_original_sg_symbol_H-M 'P 21/c'
_cod_database_code 2242280

loop_
_symmetry_equiv_pos_site_id
_symmetry_equiv_pos_as_xyz
1 x,y,z
2 -x,1/2+y,1/2-z
3 -x,-y,-z
4 x,1/2-y,1/2+z

loop_
_atom_site_aniso_label
_atom_site_aniso_U_11
_atom_site_aniso_U_22
_atom_site_aniso_U_33
_atom_site_aniso_U_12
_atom_site_aniso_U_13
_atom_site_aniso_U_23
O1 0.0472(7) 0.0777(9) 0.0528(7) 0.0025(6) 0.0250(6) 0.0194(6)
N1 0.0436(7) 0.0531(8) 0.0423(7) -0.0014(6) 0.0249(6) 0.0067(6)
N2 0.0418(8) 0.0915(12) 0.0561(9) 0.0001(8) 0.0262(7) 0.0254(9)
N3 0.0426(7) 0.0549(8) 0.0442(8) -0.0032(6) 0.0249(6) 0.0054(6)
C1 0.0433(8) 0.0543(10) 0.0446(9) -0.0026(7) 0.0260(8) 0.0036(7)
C2 0.0468(9) 0.0486(9) 0.0478(9) -0.0061(7) 0.0311(8) -0.0041(7)
C3 0.0417(8) 0.0597(10) 0.0492(9) -0.0022(7) 0.0269(8) 0.0016(8)
C4 0.0447(9) 0.0496(9) 0.0428(9) 0.0003(7) 0.0248(7) 0.0021(7)
C5 0.0666(13) 0.1089(19) 0.0698(14) -0.0019(12) 0.0355(12) 0.0374(13)
C6 0.0594(11) 0.0715(12) 0.0613(11) -0.0109(9) 0.0405(10) 0.0042(9)
O2 0.0508(7) 0.0703(8) 0.0485(7) -0.0047(6) 0.0266(6) 0.0078(6)
O3 0.0537(7) 0.0726(9) 0.0564(7) 0.0029(6) 0.0359(6) 0.0161(6)
O4 0.0751(9) 0.0866(11) 0.0666(9) -0.0209(8) 0.0446(8) 0.0052(8)
C7 0.0511(9) 0.0460(9) 0.0460(9) 0.0039(7) 0.0328(8) 0.0010(7)
C8 0.0540(9) 0.0387(8) 0.0421(8) 0.0046(7) 0.0304(8) 0.0002(6)
C9 0.0703(12) 0.0485(9) 0.0518(10) -0.0050(8) 0.0400(10) -0.0011(8)
C10 0.1055(18) 0.0579(12) 0.0625(13) -0.0020(11) 0.0565(13) 0.0097(10)
C11 0.0920(16) 0.0589(12) 0.0491(11) 0.0191(11) 0.0359(12) 0.0094(9)
C12 0.0653(12) 0.0627(12) 0.0528(11) 0.0186(9) 0.0296(10) 0.0042(9)
C13 0.0571(10) 0.0490(10) 0.0502(10) 0.0100(8) 0.0320(9) 0.0026(8)

loop_
_atom_site_type_symbol
_atom_site_label
_atom_site_fract_x
_atom_site_fract_y
_atom_site_fract_z
_atom_site_U_iso_or_equiv
_atom_site_thermal_displace_type
_atom_site_calc_flag
_atom_site_refinement_flags
_atom_site_occupancy
O O1 1.29929(16) 0.42997(10) 1.00372(13) 0.0632(4) Uani . . 1.000
N N1 0.97381(17) 0.55436(9) 0.63943(14) 0.0475(4) Uani . . 1.000
N N2 0.72932(19) 0.50804(12) 0.62236(17) 0.0659(6) Uani . . 1.000
N N3 1.01155(18) 0.46656(10) 0.81604(14) 0.0486(4) Uani . . 1.000
C C1 0.9058(2) 0.50922(12) 0.69373(17) 0.0482(5) Uani . . 1.000
C C2 1.1545(2) 0.55729(11) 0.70701(17) 0.0465(5) Uani . . 1.000
C C3 1.2648(2) 0.51464(12) 0.82987(18) 0.0510(5) Uani . . 1.000
C C4 1.1868(2) 0.46995(11) 0.88151(17) 0.0472(5) Uani . . 1.000
C C5 1.2254(3) 0.38111(18) 1.0601(3) 0.0863(9) Uani . . 1.000
C C6 1.2148(3) 0.60934(14) 0.6387(2) 0.0620(7) Uani . . 1.000
O O2 0.75239(17) 0.63571(9) 0.38790(13) 0.0593(4) Uani . . 1.000
O O3 0.51173(16) 0.57024(9) 0.34276(13) 0.0597(4) Uani . . 1.000
O O4 0.7259(2) 0.72936(11) 0.20277(15) 0.0756(6) Uani . . 1.000
C C7 0.5836(2) 0.62036(11) 0.30856(17) 0.0459(5) Uani . . 1.000
C C8 0.4695(2) 0.66507(10) 0.16945(16) 0.0445(5) Uani . . 1.000
C C9 0.5463(3) 0.71779(12) 0.12434(19) 0.0554(6) Uani . . 1.000
C C10 0.4349(4) 0.75988(14) -0.0047(2) 0.0723(8) Uani . . 1.000
C C11 0.2513(3) 0.74946(14) -0.0879(2) 0.0719(8) Uani . . 1.000
C C12 0.1737(3) 0.69718(14) -0.0458(2) 0.0649(7) Uani . . 1.000
C C13 0.2822(2) 0.65538(12) 0.08200(19) 0.0529(6) Uani . . 1.000
H H1 0.90150 0.58160 0.56090 0.0570 Uiso calc R 1.000
H H2A 0.68270 0.47990 0.65460 0.0790 Uiso calc R 1.000
H H2B 0.66070 0.53540 0.54350 0.0790 Uiso calc R 1.000
H H3 1.38930 0.51480 0.87920 0.0610 Uiso calc R 1.000
H H5A 1.14960 0.41960 1.06650 0.1290 Uiso calc R 1.000
H H5B 1.32220 0.35930 1.15160 0.1290 Uiso calc R 1.000
H H5C 1.15550 0.33200 0.99970 0.1290 Uiso calc R 1.000
H H6A 1.22890 0.67050 0.66590 0.0930 Uiso calc R 1.000
H H6B 1.12630 0.60460 0.53890 0.0930 Uiso calc R 1.000
H H6C 1.32820 0.58650 0.66740 0.0930 Uiso calc R 1.000
H H4 0.77590 0.70480 0.27870 0.1130 Uiso calc R 1.000
H H10 0.48530 0.79540 -0.03500 0.0870 Uiso calc R 1.000
H H11 0.17840 0.77820 -0.17400 0.0860 Uiso calc R 1.000
H H12 0.04900 0.69010 -0.10300 0.0780 Uiso calc R 1.000
H H13 0.22980 0.61990 0.11070 0.0640 Uiso calc R 1.000

loop_
_atom_type_symbol
_atom_type_description
_atom_type_scat_dispersion_real
_atom_type_scat_dispersion_imag
_atom_type_scat_source
C C 0.0033 0.0016 'International Tables Vol C Tables 4.2.6.8 and 6.1.1.4'
H H 0.0000 0.0000 'International Tables Vol C Tables 4.2.6.8 and 6.1.1.4'
N N 0.0061 0.0033 'International Tables Vol C Tables 4.2.6.8 and 6.1.1.4'
O O 0.0106 0.0060 'International Tables Vol C Tables 4.2.6.8 and 6.1.1.4'

loop_
_geom_angle_atom_site_label_1
_geom_angle_atom_site_label_2
_geom_angle_atom_site_label_3
_geom_angle
_geom_angle_publ_flag
C4 O1 C5 118.6(2) no
C9 O4 H4 109.00 no
C1 N1 C2 121.09(15) no
C1 N3 C4 116.52(18) no
C1 N1 H1 119.00 no
C2 N1 H1 119.00 no
H2A N2 H2B 120.00 no
C1 N2 H2A 120.00 no
C1 N2 H2B 120.00 no
N2 C1 N3 119.68(19) no
N1 C1 N3 122.16(19) no
N1 C1 N2 118.17(16) no
N1 C2 C6 116.68(16) no
C3 C2 C6 125.0(2) no
N1 C2 C3 118.35(19) no
C2 C3 C4 118.0(2) no
N3 C4 C3 123.91(16) no
O1 C4 C3 116.42(19) no
O1 C4 N3 119.67(18) no
C2 C3 H3 121.00 no
C4 C3 H3 121.00 no
O1 C5 H5B 109.00 no
O1 C5 H5C 109.00 no
O1 C5 H5A 109.00 no
H5A C5 H5C 110.00 no
H5B C5 H5C 109.00 no
H5A C5 H5B 110.00 no
C2 C6 H6A 109.00 no
C2 C6 H6C 109.00 no
H6A C6 H6B 109.00 no
C2 C6 H6B 109.00 no
H6B C6 H6C 110.00 no
H6A C6 H6C 109.00 no
O2 C7 C8 117.66(18) no
O3 C7 C8 119.57(18) no
O2 C7 O3 122.77(16) no
C7 C8 C13 120.12(18) no
C9 C8 C13 118.69(16) no
C7 C8 C9 121.19(19) no
O4 C9 C10 118.8(3) no
C8 C9 C10 119.4(3) no
O4 C9 C8 121.81(17) no
C9 C10 C11 120.6(3) no
C10 C11 C12 120.8(2) no
C11 C12 C13 119.3(2) no
C8 C13 C12 121.3(2) no
C9 C10 H10 120.00 no
C11 C10 H10 120.00 no
C10 C11 H11 120.00 no
C12 C11 H11 120.00 no
C11 C12 H12 120.00 no
C13 C12 H12 120.00 no
C8 C13 H13 119.00 no
C12 C13 H13 119.00 no

loop_
_geom_bond_atom_site_label_1
_geom_bond_atom_site_label_2
_geom_bond_distance
_geom_bond_publ_flag
O1 C4 1.321(2) n
O1 C5 1.445(4) no
O2 C7 1.271(3) no
O3 C7 1.245(3) no
O4 C9 1.345(3) no
O4 H4 0.8200 no
N1 C2 1.359(3) no
N1 C1 1.354(3) no
N2 C1 1.317(3) no
N3 C1 1.335(2) no
N3 C4 1.318(3) no
N1 H1 0.8600 no
N2 H2B 0.8600 no
N2 H2A 0.8600 no
C2 C6 1.488(3) no
C2 C3 1.343(2) no
C3 C4 1.400(3) no
C3 H3 0.9300 no
C5 H5A 0.9600 no
C5 H5C 0.9600 no
C5 H5B 0.9600 no
C6 H6B 0.9600 no
C6 H6C 0.9600 no
C6 H6A 0.9600 no
C7 C8 1.490(2) no
C8 C13 1.395(3) no
C8 C9 1.396(3) no
C9 C10 1.388(3) no
C10 C11 1.370(4) no
C11 C12 1.372(4) no
C12 C13 1.375(3) no
C10 H10 0.9300 no
C11 H11 0.9300 no
C12 H12 0.9300 no
C13 H13 0.9300 no

loop_
_geom_contact_atom_site_label_1
_geom_contact_atom_site_label_2
_geom_contact_distance
_geom_contact_site_symmetry_2
_geom_contact_publ_flag
O1 C3 3.374(3) 3_867 no
O2 C3 3.411(2) 3_766 no
O2 N1 2.7033(19) . no
O2 O4 2.534(2) . no
O3 N2 2.816(3) 3_666 no
O3 N2 2.830(2) . no
O4 O2 2.534(2) . no
O1 H3 2.4800 3_867 no
O2 H4 1.8100 . no
O2 H6B 2.8300 . no
O2 H1 1.8400 . no
O3 H2B 1.9900 . no
O3 H13 2.5100 . no
O3 H1 2.9200 . no
O3 H2A 2.0000 3_666 no
O3 H6C 2.8500 3_766 no
O3 H10 2.6100 4_565 no
O4 H12 2.7200 4_665 no
O4 H5B 2.8600 2_756 no
N1 O2 2.7033(19) . no
N2 O3 2.830(2) . no
N2 O3 2.816(3) 3_666 no
N3 H5C 2.6800 . no
N3 H5A 2.5600 . no
C2 C11 3.551(3) 1_656 no
C2 C12 3.582(3) 1_656 no
C3 O1 3.374(3) 3_867 no
C3 C12 3.492(3) 1_656 no
C3 C7 3.463(3) 3_766 no
C3 O2 3.411(2) 3_766 no
C4 C12 3.556(3) 1_656 no
C4 C13 3.441(3) 1_656 no
C6 C12 3.550(3) 4_665 no
C7 C3 3.463(3) 3_766 no
C11 C2 3.551(3) 1_454 no
C12 C3 3.492(3) 1_454 no
C12 C2 3.582(3) 1_454 no
C12 C4 3.556(3) 1_454 no
C12 C6 3.550(3) 4_464 no
C13 C4 3.441(3) 1_454 no
C3 H3 3.0100 3_867 no
C7 H10 2.8800 4_565 no
C7 H2B 2.7800 . no
C7 H1 2.7100 . no
C7 H4 2.4200 . no
C9 H5B 3.0500 2_756 no
C12 H6A 3.0300 4_464 no
C13 H6A 2.9700 4_464 no
H1 O2 1.8400 . no
H1 O3 2.9200 . no
H1 C7 2.7100 . no
H1 H2B 2.2600 . no
H1 H6B 2.3200 . no
H2A O3 2.0000 3_666 no
H2A H2B 2.5800 3_666 no
H2B O3 1.9900 . no
H2B C7 2.7800 . no
H2B H1 2.2600 . no
H2B H2A 2.5800 3_666 no
H3 H6C 2.5100 . no
H3 O1 2.4800 3_867 no
H3 C3 3.0100 3_867 no
H3 H3 2.3600 3_867 no
H4 O2 1.8100 . no
H4 C7 2.4200 . no
H4 H12 2.5700 4_665 no
H5A N3 2.5600 . no
H5B O4 2.8600 2_746 no
H5B C9 3.0500 2_746 no
H5C N3 2.6800 . no
H6A C13 2.9700 4_665 no
H6A C12 3.0300 4_665 no
H6B O2 2.8300 . no
H6B H1 2.3200 . no
H6C H3 2.5100 . no
H6C O3 2.8500 3_766 no
H10 O3 2.6100 4_564 no
H10 C7 2.8800 4_564 no
H12 O4 2.7200 4_464 no
H12 H4 2.5700 4_464 no
H13 O3 2.5100 . no

loop_
_geom_hbond_atom_site_label_D
_geom_hbond_atom_site_label_H
_geom_hbond_atom_site_label_A
_geom_hbond_site_symmetry_A
_geom_hbond_distance_DH
_geom_hbond_distance_HA
_geom_hbond_distance_DA
_geom_hbond_angle_DHA
_geom_hbond_publ_flag
N1 H1 O2 . 0.86 1.84 2.7033(19) 176 yes
N2 H2A O3 3_666 0.86 2.00 2.816(3) 158 yes
N2 H2B O3 . 0.86 1.99 2.830(2) 165 yes
O4 H4 O2 . 0.82 1.81 2.534(2) 147 yes
C3 H3 O1 3_867 0.93 2.48 3.374(3) 160 yes

loop_
_geom_torsion_atom_site_label_1
_geom_torsion_atom_site_label_2
_geom_torsion_atom_site_label_3
_geom_torsion_atom_site_label_4
_geom_torsion
_geom_torsion_publ_flag
C5 O1 C4 N3 1.9(3) no
C5 O1 C4 C3 -178.55(18) no
C2 N1 C1 N2 -179.22(17) no
C2 N1 C1 N3 0.8(3) no
C1 N1 C2 C3 -0.4(2) no
C1 N1 C2 C6 -179.52(16) no
C4 N3 C1 N1 -0.5(3) no
C4 N3 C1 N2 179.56(17) no
C1 N3 C4 O1 179.29(16) no
C1 N3 C4 C3 -0.3(3) no
N1 C2 C3 C4 -0.3(3) no
C6 C2 C3 C4 178.73(18) no
C2 C3 C4 O1 -178.88(16) no
C2 C3 C4 N3 0.7(3) no
O2 C7 C8 C9 3.7(3) no
O2 C7 C8 C13 -175.72(17) no
O3 C7 C8 C9 -176.44(18) no
O3 C7 C8 C13 4.1(3) no
C7 C8 C9 O4 1.2(3) no
C7 C8 C9 C10 -178.58(19) no
C13 C8 C9 O4 -179.40(18) no
C13 C8 C9 C10 0.8(3) no
C7 C8 C13 C12 178.86(18) no
C9 C8 C13 C12 -0.6(3) no
O4 C9 C10 C11 179.7(2) no
C8 C9 C10 C11 -0.5(3) no
C9 C10 C11 C12 -0.2(4) no
C10 C11 C12 C13 0.4(4) no
C11 C12 C13 C8 -0.1(3) no

_cod_database_fobs_code 2242280
